data_2100377
loop_
_publ_author_name
'Plutecka, A.'
'Hoffmann, M.'
'Rychlewska, U.'
'Kucyba\/la, Z.'
'P\;aczkowski, J.'
'Pyszka, I.'

_publ_section_title
;
 Relationship between structure and photoinitiating abilities of
 selected bromide salts of
 2-oxo-2,3-dihydro-1<i>H</i>-imidazo[1,2-<i>a</i>]pyridine (IMP):
 influence of the solvent and the substitution in benzaldehyde on the
 course of its reaction with IMP
;
_journal_issue 1
_journal_name_full 'Acta Crystallographica Section B'
_journal_page_first 135
_journal_page_last 142
_journal_paper_doi 10.1107/S0108768105033884
_journal_volume 62
_journal_year 2006
_chemical_formula_moiety 'C15 H14 N3 O4, Br'
_chemical_formula_sum 'C15 H14 Br N3 O4'
_chemical_formula_weight 380.20
_chemical_name_systematic
;
3-[Methoxy-(2-nitro-phenyl)-methyl]-2-oxo-3H-imidazo[1,2-a]pyridinium bromide
;
_space_group_IT_number 4
_symmetry_cell_setting monoclinic
_symmetry_space_group_name_Hall 'P 2yb'
_symmetry_space_group_name_H-M 'P 1 21 1'
_atom_sites_solution_hydrogens geom
_atom_sites_solution_primary direct
_atom_sites_solution_secondary difmap
_audit_creation_method SHELXL-97
_cell_angle_alpha 90.00
_cell_angle_beta 105.95(3)
_cell_angle_gamma 90.00
_cell_formula_units_Z 2
_cell_length_a 7.3590(10)
_cell_length_b 12.987(3)
_cell_length_c 8.159(2)
_cell_measurement_reflns_used 2950
_cell_measurement_temperature 150(2)
_cell_measurement_theta_max 25.03
_cell_measurement_theta_min 5.20
_cell_volume 749.7(3)
_computing_cell_refinement 'CrysAlisREDv.1.171(Oxford Diffraction,2000)'
_computing_data_collection 'CrysAlisCCDv.1.171(Oxford Diffraction,2000)'
_computing_data_reduction 'CrysAlisREDv.1.171(Oxford Diffraction,2000)'
_computing_molecular_graphics 'Simens Analytical X-Ray Instruments (1989)'
_computing_publication_material 'SHELXL-97 (Sheldrick, 1997)'
_computing_structure_refinement 'SHELXL-97 (Sheldrick, 1997)'
_computing_structure_solution 'SHELXS-97 (Sheldrick, 1990)'
_diffrn_ambient_temperature 150(2)
_diffrn_measured_fraction_theta_full 0.988
_diffrn_measured_fraction_theta_max 0.988
_diffrn_measurement_device_type 'Kuma KM4CCD \k-geometry diffractometer'
_diffrn_measurement_method '\w scans'
_diffrn_radiation_monochromator graphite
_diffrn_radiation_source 'fine-focus sealed tube'
_diffrn_radiation_type MoK\a
_diffrn_radiation_wavelength 0.71073
_diffrn_reflns_av_R_equivalents 0.0343
_diffrn_reflns_av_sigmaI/netI 0.0522
_diffrn_reflns_limit_h_max 8
_diffrn_reflns_limit_h_min -8
_diffrn_reflns_limit_k_max 12
_diffrn_reflns_limit_k_min -15
_diffrn_reflns_limit_l_max 9
_diffrn_reflns_limit_l_min -7
_diffrn_reflns_number 3720
_diffrn_reflns_theta_full 25.03
_diffrn_reflns_theta_max 25.03
_diffrn_reflns_theta_min 5.20
_diffrn_standards_decay_% 0
_diffrn_standards_interval_count 'every 50 dc frames'
_exptl_absorpt_coefficient_mu 2.766
_exptl_absorpt_correction_T_max 0.801
_exptl_absorpt_correction_T_min 0.381
_exptl_absorpt_correction_type multi-scan
_exptl_absorpt_process_details 'XEMP.Siemens Analytical Xray, 1990'
_exptl_crystal_colour yellow
_exptl_crystal_density_diffrn 1.684
_exptl_crystal_density_method 'not measured'
_exptl_crystal_description plate
_exptl_crystal_F_000 384
_exptl_crystal_size_max 0.4
_exptl_crystal_size_mid 0.3
_exptl_crystal_size_min 0.08
_refine_diff_density_max 0.416
_refine_diff_density_min -0.334
_refine_ls_abs_structure_details 'Flack H D (1983), Acta Cryst. A39, 876-881'
_refine_ls_abs_structure_Flack 0.001(9)
_refine_ls_extinction_method none
_refine_ls_goodness_of_fit_ref 0.964
_refine_ls_hydrogen_treatment mixed
_refine_ls_matrix_type full
_refine_ls_number_parameters 244
_refine_ls_number_reflns 1957
_refine_ls_number_restraints 1
_refine_ls_restrained_S_all 0.964
_refine_ls_R_factor_all 0.0318
_refine_ls_R_factor_gt 0.0278
_refine_ls_shift/su_max 0.000
_refine_ls_shift/su_mean 0.000
_refine_ls_structure_factor_coef Fsqd
_refine_ls_weighting_details 'calc w=1/[\s^2^(Fo^2^)+(0.0242P)^2^+0.0000P] where P=(Fo^2^+2Fc^2^)/3'
_refine_ls_weighting_scheme calc
_refine_ls_wR_factor_gt 0.0507
_refine_ls_wR_factor_ref 0.0518
_reflns_number_gt 1759
_reflns_number_total 1957
_reflns_threshold_expression >2sigma(I)
_cod_data_source_file gp5003.cif
_cod_data_source_block 2a
_cod_original_sg_symbol_H-M 'P 21'
_cod_database_code 2100377

loop_
_symmetry_equiv_pos_as_xyz
'x, y, z'
'-x, y+1/2, -z'

loop_
_atom_site_label
_atom_site_fract_x
_atom_site_fract_y
_atom_site_fract_z
_atom_site_U_iso_or_equiv
_atom_site_adp_type
_atom_site_calc_flag
_atom_site_refinement_flags
_atom_site_occupancy
_atom_site_type_symbol
Br1 0.52232(5) 0.59404(4) 0.64410(5) 0.02241(12) Uani d . 1 Br
N1 0.8597(4) 0.4599(2) 0.4622(4) 0.0151(7) Uani d . 1 N
N2 0.7282(5) 0.3063(3) 0.4612(5) 0.0241(9) Uani d . 1 N
N3 1.2337(5) 0.6138(2) 0.9261(4) 0.0209(9) Uani d . 1 N
O1 0.7878(4) 0.2730(3) 0.7472(5) 0.0283(9) Uani d . 1 O
O3 1.1039(4) 0.6337(2) 0.7973(4) 0.0286(7) Uani d . 1 O
O2 1.3690(5) 0.6700(2) 0.9850(4) 0.0333(8) Uani d . 1 O
C1 0.7588(6) 0.3847(3) 0.3608(6) 0.0175(10) Uani d . 1 C
C2 0.7016(6) 0.3983(4) 0.1852(6) 0.0252(11) Uani d . 1 C
C3 0.7440(6) 0.4903(4) 0.1217(6) 0.0281(11) Uani d . 1 C
C4 0.8432(7) 0.5674(3) 0.2300(6) 0.0281(13) Uani d . 1 C
C5 0.8992(6) 0.5506(3) 0.4008(6) 0.0233(10) Uani d . 1 C
C6 0.9020(5) 0.4302(3) 0.6448(5) 0.0153(9) Uani d . 1 C
H6 0.8469 0.4753 0.7112 0.018 Uiso d R 1 H
C7 0.8015(5) 0.3263(3) 0.6314(6) 0.0188(9) Uani d . 1 C
C8 1.1146(6) 0.4193(3) 0.7263(5) 0.0149(9) Uani d . 1 C
C9 1.1631(5) 0.4253(3) 0.9213(5) 0.0150(9) Uani d . 1 C
C10 1.2269(6) 0.5152(3) 1.0144(5) 0.0183(9) Uani d . 1 C
C13 1.2089(6) 0.3399(4) 1.1941(6) 0.0235(10) Uani d . 1 C
C12 1.2705(7) 0.4314(4) 1.2792(7) 0.0255(12) Uani d . 1 C
C11 1.2810(5) 0.5189(3) 1.1893(5) 0.0213(10) Uani d . 1 C
H11 1.3299 0.5823 1.2444 0.026 Uiso d R 1 H
C14 1.1585(6) 0.3377(3) 1.0173(5) 0.0220(10) Uani d . 1 C
O1R 1.1646(4) 0.3228(2) 0.6671(3) 0.0172(7) Uani d . 1 O
C1R 1.3636(6) 0.3069(3) 0.7045(6) 0.0222(10) Uani d . 1 C
H1R 1.3759 0.2554 0.6200 0.029 Uiso d R 1 H
H2R 1.4202 0.3658 0.6785 0.029 Uiso d R 1 H
H3R 1.4156 0.2855 0.8136 0.029 Uiso d R 1 H
H2 0.636(6) 0.342(3) 0.126(5) 0.031(12) Uiso d . 1 H
H2A 0.669(6) 0.255(3) 0.423(5) 0.022(13) Uiso d . 1 H
H3 0.699(6) 0.499(3) 0.010(6) 0.028(13) Uiso d . 1 H
H4 0.870(6) 0.630(3) 0.181(5) 0.021(13) Uiso d . 1 H
H5 0.962(5) 0.591(5) 0.487(4) 0.013(9) Uiso d . 1 H
H8 1.169(5) 0.475(3) 0.684(4) 0.003(9) Uiso d . 1 H
H12 1.297(5) 0.432(3) 1.403(5) 0.022(11) Uiso d . 1 H
H13 1.198(5) 0.279(3) 1.253(5) 0.014(10) Uiso d . 1 H
H14 1.128(5) 0.278(3) 0.964(5) 0.021(12) Uiso d . 1 H

loop_
_atom_site_aniso_label
_atom_site_aniso_U_11
_atom_site_aniso_U_22
_atom_site_aniso_U_33
_atom_site_aniso_U_12
_atom_site_aniso_U_13
_atom_site_aniso_U_23
Br1 0.02165(19) 0.01693(18) 0.0283(2) 0.0035(2) 0.00623(14) -0.0001(3)
N1 0.0140(17) 0.0151(17) 0.0163(18) 0.0020(14) 0.0043(15) 0.0012(14)
N2 0.021(2) 0.018(2) 0.030(2) -0.0085(17) -0.0009(18) -0.0001(18)
N3 0.0252(18) 0.016(3) 0.0228(19) -0.0043(16) 0.0094(15) -0.0050(16)
O1 0.0205(18) 0.029(2) 0.035(2) -0.0052(15) 0.0071(16) 0.0122(18)
O3 0.0318(17) 0.0189(15) 0.0325(19) 0.0066(13) 0.0044(15) 0.0039(13)
O2 0.043(2) 0.0255(17) 0.0313(19) -0.0171(16) 0.0109(16) -0.0100(14)
C1 0.010(2) 0.017(2) 0.026(3) 0.0041(19) 0.007(2) 0.003(2)
C2 0.020(2) 0.029(3) 0.023(3) 0.000(2) 0.001(2) -0.006(2)
C3 0.028(3) 0.040(3) 0.015(3) 0.011(2) 0.004(2) 0.002(2)
C4 0.033(3) 0.025(4) 0.028(3) 0.0049(19) 0.010(2) 0.007(2)
C5 0.024(2) 0.017(2) 0.028(3) -0.0002(19) 0.008(2) -0.002(2)
C6 0.018(2) 0.015(2) 0.012(2) 0.0051(17) 0.0049(17) 0.0003(17)
C7 0.010(2) 0.019(2) 0.026(3) 0.0005(17) 0.0023(18) 0.004(2)
C8 0.016(2) 0.008(2) 0.021(2) -0.0004(16) 0.0049(18) -0.0024(18)
C9 0.013(2) 0.014(2) 0.017(2) 0.0022(16) 0.0023(17) -0.0029(17)
C10 0.018(2) 0.017(2) 0.021(2) 0.0032(18) 0.0068(19) 0.0043(18)
C13 0.029(3) 0.019(3) 0.024(3) 0.003(2) 0.008(2) 0.005(2)
C12 0.024(3) 0.031(3) 0.020(3) 0.004(2) 0.003(2) 0.000(2)
C11 0.017(2) 0.021(2) 0.024(3) 0.0018(18) 0.0033(19) -0.0069(19)
C14 0.026(2) 0.014(2) 0.026(3) -0.0047(19) 0.008(2) -0.004(2)
O1R 0.0125(15) 0.0150(15) 0.0216(16) 0.0019(12) 0.0006(13) -0.0053(12)
C1R 0.015(2) 0.023(2) 0.028(3) 0.006(2) 0.006(2) 0.004(2)

loop_
_atom_type_symbol
_atom_type_description
_atom_type_scat_dispersion_real
_atom_type_scat_dispersion_imag
_atom_type_scat_source
C C 0.0033 0.0016 'International Tables Vol C Tables 4.2.6.8 and 6.1.1.4'
H H 0.0000 0.0000 'International Tables Vol C Tables 4.2.6.8 and 6.1.1.4'
N N 0.0061 0.0033 'International Tables Vol C Tables 4.2.6.8 and 6.1.1.4'
O O 0.0106 0.0060 'International Tables Vol C Tables 4.2.6.8 and 6.1.1.4'
Br Br -0.2901 2.4595 'International Tables Vol C Tables 4.2.6.8 and 6.1.1.4'

loop_
_geom_angle_atom_site_label_1
_geom_angle_atom_site_label_2
_geom_angle_atom_site_label_3
_geom_angle
C5 N1 C1 122.7(4)
C5 N1 C6 126.5(3)
C1 N1 C6 110.6(3)
C1 N2 C7 112.5(4)
C1 N2 H2A 123(3)
C7 N2 H2A 124(3)
O2 N3 O3 124.3(3)
O2 N3 C10 117.4(3)
O3 N3 C10 118.3(3)
N1 C1 N2 108.9(4)
N1 C1 C2 119.8(4)
N2 C1 C2 131.4(4)
C3 C2 C1 117.7(4)
C3 C2 H2 129(3)
C1 C2 H2 114(3)
C2 C3 C4 121.1(4)
C2 C3 H3 116(3)
C4 C3 H3 123(3)
C5 C4 C3 119.4(4)
C5 C4 H4 122(3)
C3 C4 H4 119(3)
N1 C5 C4 119.2(4)
N1 C5 H5 110(3)
C4 C5 H5 131(3)
N1 C6 C7 101.1(3)
N1 C6 C8 111.5(3)
C7 C6 C8 111.5(3)
N1 C6 H6 113.7
C7 C6 H6 107.9
C8 C6 H6 110.6
O1 C7 N2 126.5(4)
O1 C7 C6 126.7(4)
N2 C7 C6 106.8(4)
O1R C8 C6 105.2(3)
O1R C8 C9 112.8(3)
C6 C8 C9 111.4(3)
O1R C8 H8 112(2)
C6 C8 H8 105(2)
C9 C8 H8 110(2)
C14 C9 C10 115.7(4)
C14 C9 C8 120.6(4)
C10 C9 C8 123.5(4)
C11 C10 C9 123.4(4)
C11 C10 N3 116.0(4)
C9 C10 N3 120.6(3)
C14 C13 C12 119.7(4)
C14 C13 H13 119(2)
C12 C13 H13 122(2)
C11 C12 C13 120.2(5)
C11 C12 H12 121(2)
C13 C12 H12 118(2)
C12 C11 C10 119.1(4)
C12 C11 H11 122.1
C10 C11 H11 118.8
C13 C14 C9 121.9(4)
C13 C14 H14 119(3)
C9 C14 H14 119(3)
C1R O1R C8 113.5(3)
O1R C1R H1R 103.6
O1R C1R H2R 109.5
H1R C1R H2R 105.6
O1R C1R H3R 112.6
H1R C1R H3R 112.5
H2R C1R H3R 112.5

loop_
_geom_bond_atom_site_label_1
_geom_bond_atom_site_label_2
_geom_bond_distance
N1 C5 1.342(5)
N1 C1 1.361(5)
N1 C6 1.487(5)
N2 C1 1.365(6)
N2 C7 1.369(5)
N2 H2A 0.81(4)
N3 O2 1.221(4)
N3 O3 1.238(4)
N3 C10 1.477(5)
O1 C7 1.198(5)
C1 C2 1.389(6)
C2 C3 1.372(6)
C2 H2 0.94(4)
C3 C4 1.400(7)
C3 H3 0.89(4)
C4 C5 1.358(6)
C4 H4 0.96(4)
C5 H5 0.90(4)
C6 C7 1.528(5)
C6 C8 1.529(5)
C6 H6 0.9599
C8 O1R 1.427(5)
C8 C9 1.533(5)
C8 H8 0.93(4)
C9 C14 1.387(5)
C9 C10 1.402(5)
C10 C11 1.372(6)
C13 C14 1.387(6)
C13 C12 1.388(6)
C13 H13 0.93(4)
C12 C11 1.366(6)
C12 H12 0.97(4)
C11 H11 0.9600
C14 H14 0.89(4)
O1R C1R 1.427(5)
C1R H1R 0.9820
C1R H2R 0.9224
C1R H3R 0.9110

loop_
_geom_torsion_atom_site_label_1
_geom_torsion_atom_site_label_2
_geom_torsion_atom_site_label_3
_geom_torsion_atom_site_label_4
_geom_torsion
C5 N1 C1 N2 -174.7(4)
C6 N1 C1 N2 0.4(5)
C5 N1 C1 C2 3.6(6)
C6 N1 C1 C2 178.8(4)
C7 N2 C1 N1 1.6(5)
C7 N2 C1 C2 -176.5(5)
N1 C1 C2 C3 -2.6(6)
N2 C1 C2 C3 175.4(5)
C1 C2 C3 C4 0.6(7)
C2 C3 C4 C5 0.4(7)
C1 N1 C5 C4 -2.6(6)
C6 N1 C5 C4 -176.9(4)
C3 C4 C5 N1 0.5(6)
C5 N1 C6 C7 173.0(4)
C1 N1 C6 C7 -2.0(4)
C5 N1 C6 C8 -68.4(5)
C1 N1 C6 C8 116.7(4)
C1 N2 C7 O1 176.5(4)
C1 N2 C7 C6 -2.9(5)
N1 C6 C7 O1 -176.5(4)
C8 C6 C7 O1 64.8(6)
N1 C6 C7 N2 2.8(4)
C8 C6 C7 N2 -115.9(4)
N1 C6 C8 O1R -76.8(4)
C7 C6 C8 O1R 35.5(4)
N1 C6 C8 C9 160.7(3)
C7 C6 C8 C9 -87.1(4)
O1R C8 C9 C14 -31.3(5)
C6 C8 C9 C14 86.7(4)
O1R C8 C9 C10 144.0(4)
C6 C8 C9 C10 -97.9(4)
C14 C9 C10 C11 -0.4(6)
C8 C9 C10 C11 -175.9(4)
C14 C9 C10 N3 -178.6(3)
C8 C9 C10 N3 5.9(6)
O2 N3 C10 C11 40.9(5)
O3 N3 C10 C11 -139.7(4)
O2 N3 C10 C9 -140.8(4)
O3 N3 C10 C9 38.6(5)
C14 C13 C12 C11 0.2(7)
C13 C12 C11 C10 1.1(7)
C9 C10 C11 C12 -1.0(6)
N3 C10 C11 C12 177.3(4)
C12 C13 C14 C9 -1.6(7)
C10 C9 C14 C13 1.7(6)
C8 C9 C14 C13 177.4(4)
C6 C8 O1R C1R 169.3(3)
C9 C8 O1R C1R -69.1(4)

loop_
_cod_related_entry_id
_cod_related_entry_database
_cod_related_entry_code
1 ChemSpider 21188147
